data_7250863
loop_
_publ_author_name
'Karthick, Subramani'
'Li, Bing-Xiang'
'Sridhar, Balasubramanian'
'Aya, Satoshi'
'Brahadeeswaran, Srinivasan'

_publ_section_title
;
 Pyrrolidin-1-ium-2-carboxylate&#x00B7;4-hydroxybenzoic acid co-crystal: a
 novel phase-matchable acentric organic material for efficient
 second-harmonic generation
;
_journal_issue 39
_journal_name_full CrystEngComm
_journal_page_first 6449
_journal_page_last 6461
_journal_paper_doi 10.1039/D5CE00721F
_journal_volume 27
_journal_year 2025
_chemical_absolute_configuration syn
_chemical_formula_moiety 'C7 H6 O3 1-, C5 H9 N O2 1+'
_chemical_formula_sum 'C12 H15 N O5'
_chemical_formula_weight 253.25
_space_group_crystal_system orthorhombic
_space_group_IT_number 19
_space_group_name_Hall 'P 2ac 2ab'
_space_group_name_H-M_alt 'P 21 21 21'
_atom_sites_solution_hydrogens mixed
_audit_creation_method SHELXL-2014/7
_audit_update_record
;
2018-11-08 deposited with the CCDC.	2025-09-09 downloaded from the CCDC.
;
_cell_angle_alpha 90
_cell_angle_beta 90
_cell_angle_gamma 90
_cell_formula_units_Z 4
_cell_length_a 5.9429(4)
_cell_length_b 11.8071(8)
_cell_length_c 18.0729(12)
_cell_measurement_reflns_used 4501
_cell_measurement_temperature 294(2)
_cell_measurement_theta_max 23.73
_cell_measurement_theta_min 2.25
_cell_volume 1268.15(15)
_computing_cell_refinement 'SAINT (Bruker, 2001)'
_computing_data_collection 'SMART (Bruker, 2001)'
_computing_data_reduction 'SAINT (Bruker, 2001)'
_computing_molecular_graphics 'SHELXL2014 (Sheldrick, 2015)'
_computing_publication_material 'SHELXL2014 (Sheldrick, 2015)'
_computing_structure_refinement 'SHELXL-2014/7 (Sheldrick, 2015)'
_computing_structure_solution 'SHELXL-2014/7 (Sheldrick, 2015)'
_diffrn_ambient_temperature 294(2)
_diffrn_measured_fraction_theta_full 1.000
_diffrn_measured_fraction_theta_max 0.993
_diffrn_measurement_device_type 'Bruker SMART APEX CCD area-detector'
_diffrn_measurement_method \w
_diffrn_radiation_type MoK\a
_diffrn_radiation_wavelength 0.71073
_diffrn_reflns_av_R_equivalents 0.0281
_diffrn_reflns_av_unetI/netI 0.0224
_diffrn_reflns_Laue_measured_fraction_full 1.000
_diffrn_reflns_Laue_measured_fraction_max 0.993
_diffrn_reflns_limit_h_max 7
_diffrn_reflns_limit_h_min -7
_diffrn_reflns_limit_k_max 15
_diffrn_reflns_limit_k_min -15
_diffrn_reflns_limit_l_max 23
_diffrn_reflns_limit_l_min -23
_diffrn_reflns_number 14921
_diffrn_reflns_point_group_measured_fraction_full 1.000
_diffrn_reflns_point_group_measured_fraction_max 0.981
_diffrn_reflns_theta_full 25.242
_diffrn_reflns_theta_max 28.269
_diffrn_reflns_theta_min 2.060
_exptl_absorpt_coefficient_mu 0.104
_exptl_absorpt_correction_T_max 0.98
_exptl_absorpt_correction_T_min 0.92
_exptl_absorpt_correction_type multi-scan
_exptl_absorpt_process_details 'SADABS; Bruker,2001'
_exptl_crystal_colour colorless
_exptl_crystal_density_diffrn 1.326
_exptl_crystal_description block
_exptl_crystal_F_000 536
_exptl_crystal_size_max 0.210
_exptl_crystal_size_mid 0.180
_exptl_crystal_size_min 0.120
_refine_diff_density_max 0.319
_refine_diff_density_min -0.186
_refine_diff_density_rms 0.055
_refine_ls_abs_structure_details
;
 Flack x determined using 986 quotients [(I+)-(I-)]/[(I+)+(I-)]
 (Parsons, Flack and Wagner, Acta Cryst. B69 (2013) 249-259).
;
_refine_ls_abs_structure_Flack 0.1(4)
_refine_ls_extinction_method none
_refine_ls_goodness_of_fit_ref 1.243
_refine_ls_hydrogen_treatment mixed
_refine_ls_matrix_type full
_refine_ls_number_parameters 179
_refine_ls_number_reflns 3090
_refine_ls_number_restraints 0
_refine_ls_restrained_S_all 1.243
_refine_ls_R_factor_all 0.0687
_refine_ls_R_factor_gt 0.0649
_refine_ls_shift/su_max 0.000
_refine_ls_shift/su_mean 0.000
_refine_ls_structure_factor_coef Fsqd
_refine_ls_weighting_details 'w=1/[\s^2^(Fo^2^)+(0.0635P)^2^+0.3305P] where P=(Fo^2^+2Fc^2^)/3'
_refine_ls_weighting_scheme calc
_refine_ls_wR_factor_gt 0.1485
_refine_ls_wR_factor_ref 0.1504
_reflns_Friedel_coverage 0.697
_reflns_Friedel_fraction_full 1.000
_reflns_Friedel_fraction_max 0.964
_reflns_number_gt 2919
_reflns_number_total 3090
_reflns_threshold_expression 'I > 2\s(I)'
_cod_data_source_file d5ce00721f2.cif
_cod_data_source_block BD25M
_cod_depositor_comments 'Adding full bibliography for 7250863.cif.'
_cod_database_code 7250863
_shelx_shelxl_version_number 2014/7
_shelx_space_group_comment
;
The symmetry employed for this shelxl refinement is uniquely defined
by the following loop, which should always be used as a source of
symmetry information in preference to the above space-group names.
They are only intended as comments.
;
_shelx_estimated_absorpt_t_min 0.979
_shelx_estimated_absorpt_t_max 0.988

loop_
_space_group_symop_operation_xyz
'x, y, z'
'-x+1/2, -y, z+1/2'
'-x, y+1/2, -z+1/2'
'x+1/2, -y+1/2, -z'

loop_
_atom_site_label
_atom_site_type_symbol
_atom_site_fract_x
_atom_site_fract_y
_atom_site_fract_z
_atom_site_U_iso_or_equiv
_atom_site_adp_type
_atom_site_occupancy
_atom_site_site_symmetry_order
_atom_site_calc_flag
_atom_site_refinement_flags_posn
_atom_site_refinement_flags_adp
_atom_site_refinement_flags_occupancy
_atom_site_disorder_assembly
_atom_site_disorder_group
C1 C 0.4367(5) 0.3169(3) 0.90416(16) 0.0358(6) Uani 1 1 d . . . . .
C2 C 0.6215(6) 0.2627(3) 0.87338(19) 0.0436(7) Uani 1 1 d . . . . .
H2 H 0.7379 0.3054 0.8533 0.052 Uiso 1 1 calc R U . . .
C3 C 0.6344(6) 0.1464(3) 0.8723(2) 0.0470(8) Uani 1 1 d . . . . .
H3 H 0.7598 0.1109 0.8521 0.056 Uiso 1 1 calc R U . . .
C4 C 0.4595(5) 0.0819(3) 0.90148(19) 0.0392(7) Uani 1 1 d . . . . .
C5 C 0.2734(5) 0.1351(3) 0.93193(17) 0.0369(7) Uani 1 1 d . . . . .
H5 H 0.1555 0.0923 0.9509 0.044 Uiso 1 1 calc R U . . .
C6 C 0.2634(5) 0.2517(3) 0.93404(15) 0.0343(6) Uani 1 1 d . . . . .
H6 H 0.1400 0.2871 0.9556 0.041 Uiso 1 1 calc R U . . .
C7 C 0.4308(6) 0.4428(3) 0.90643(19) 0.0428(8) Uani 1 1 d . . . . .
O1 O 0.2753(5) 0.4837(2) 0.94987(16) 0.0565(7) Uani 1 1 d . . . . .
H1O H 0.287(7) 0.546(4) 0.946(2) 0.047(11) Uiso 1 1 d . . . . .
O2 O 0.5578(6) 0.5017(2) 0.8727(2) 0.0786(10) Uani 1 1 d . . . . .
O3 O 0.4793(5) -0.0318(2) 0.89928(18) 0.0562(7) Uani 1 1 d . . . . .
H3O H 0.357(8) -0.059(3) 0.903(2) 0.048(11) Uiso 1 1 d . . . . .
C8 C -0.0762(5) 0.6846(2) 0.89456(16) 0.0341(6) Uani 1 1 d . . . . .
H8 H -0.1073 0.6229 0.9293 0.041 Uiso 1 1 calc R U . . .
C9 C -0.0206(6) 0.6377(3) 0.8174(2) 0.0497(9) Uani 1 1 d . . . . .
H9A H 0.1408 0.6312 0.8104 0.060 Uiso 1 1 calc R U . . .
H9B H -0.0890 0.5639 0.8100 0.060 Uiso 1 1 calc R U . . .
C10 C -0.1193(9) 0.7238(5) 0.7657(2) 0.0770(14) Uani 1 1 d . . . . .
H10A H -0.0178 0.7875 0.7595 0.092 Uiso 1 1 calc R U . . .
H10B H -0.1488 0.6906 0.7176 0.092 Uiso 1 1 calc R U . . .
C11 C -0.3322(7) 0.7605(4) 0.8015(2) 0.0594(10) Uani 1 1 d . . . . .
H11A H -0.4547 0.7098 0.7888 0.071 Uiso 1 1 calc R U . . .
H11B H -0.3720 0.8368 0.7864 0.071 Uiso 1 1 calc R U . . .
C12 C 0.1156(5) 0.7593(2) 0.92300(16) 0.0321(6) Uani 1 1 d . . . . .
N1 N -0.2829(5) 0.7560(3) 0.88270(15) 0.0394(6) Uani 1 1 d . . . . .
H1N H -0.392(7) 0.730(3) 0.906(2) 0.042(10) Uiso 1 1 d . . . . .
H2N H -0.248(7) 0.820(4) 0.898(2) 0.049(11) Uiso 1 1 d . . . . .
O4 O 0.0927(4) 0.86323(18) 0.91761(16) 0.0503(7) Uani 1 1 d . . . . .
O5 O 0.2851(4) 0.70843(19) 0.94660(12) 0.0422(5) Uani 1 1 d . . . . .

loop_
_atom_site_aniso_label
_atom_site_aniso_U_11
_atom_site_aniso_U_22
_atom_site_aniso_U_33
_atom_site_aniso_U_23
_atom_site_aniso_U_13
_atom_site_aniso_U_12
C1 0.0347(15) 0.0377(15) 0.0349(14) 0.0011(12) -0.0036(12) -0.0056(12)
C2 0.0324(15) 0.0458(17) 0.0528(18) 0.0046(15) 0.0075(14) -0.0089(14)
C3 0.0322(16) 0.0497(19) 0.059(2) -0.0084(16) 0.0102(16) 0.0018(14)
C4 0.0341(16) 0.0366(15) 0.0468(17) -0.0042(13) -0.0007(14) -0.0027(12)
C5 0.0322(15) 0.0375(15) 0.0409(16) 0.0027(12) 0.0051(13) -0.0085(12)
C6 0.0291(14) 0.0383(15) 0.0355(13) 0.0001(12) 0.0034(11) -0.0023(12)
C7 0.0424(18) 0.0386(15) 0.0474(18) 0.0078(13) -0.0048(16) -0.0079(14)
O1 0.0630(17) 0.0319(12) 0.0744(18) 0.0039(12) 0.0147(14) -0.0023(13)
O2 0.074(2) 0.0406(14) 0.121(3) 0.0088(16) 0.0379(19) -0.0128(14)
O3 0.0382(13) 0.0349(12) 0.095(2) -0.0094(13) 0.0078(14) -0.0034(11)
C8 0.0296(14) 0.0338(14) 0.0387(15) -0.0019(12) 0.0010(12) -0.0024(11)
C9 0.0378(18) 0.061(2) 0.0503(19) -0.0204(16) 0.0027(15) -0.0008(16)
C10 0.077(3) 0.116(4) 0.0388(19) -0.006(2) 0.006(2) 0.007(3)
C11 0.057(2) 0.080(3) 0.0416(18) 0.0003(18) -0.0063(16) 0.014(2)
C12 0.0298(13) 0.0310(13) 0.0355(14) -0.0016(11) 0.0034(11) -0.0022(11)
N1 0.0260(12) 0.0505(17) 0.0417(14) -0.0055(13) 0.0021(11) -0.0015(12)
O4 0.0387(12) 0.0298(11) 0.0825(18) -0.0004(11) -0.0047(12) -0.0030(9)
O5 0.0350(11) 0.0365(11) 0.0553(13) -0.0015(10) -0.0090(10) -0.0007(9)

loop_
_atom_type_symbol
_atom_type_description
_atom_type_scat_dispersion_real
_atom_type_scat_dispersion_imag
_atom_type_scat_source
C C 0.0033 0.0016 'International Tables Vol C Tables 4.2.6.8 and 6.1.1.4'
H H 0.0000 0.0000 'International Tables Vol C Tables 4.2.6.8 and 6.1.1.4'
N N 0.0061 0.0033 'International Tables Vol C Tables 4.2.6.8 and 6.1.1.4'
O O 0.0106 0.0060 'International Tables Vol C Tables 4.2.6.8 and 6.1.1.4'

loop_
_geom_angle_atom_site_label_1
_geom_angle_atom_site_label_2
_geom_angle_atom_site_label_3
_geom_angle
_geom_angle_site_symmetry_1
_geom_angle_site_symmetry_3
_geom_angle_publ_flag
C2 C1 C6 119.0(3) . . ?
C2 C1 C7 119.4(3) . . ?
C6 C1 C7 121.6(3) . . ?
C3 C2 C1 120.7(3) . . ?
C3 C2 H2 119.7 . . ?
C1 C2 H2 119.7 . . ?
C2 C3 C4 119.9(3) . . ?
C2 C3 H3 120.0 . . ?
C4 C3 H3 120.0 . . ?
O3 C4 C5 122.2(3) . . ?
O3 C4 C3 117.9(3) . . ?
C5 C4 C3 119.9(3) . . ?
C6 C5 C4 119.9(3) . . ?
C6 C5 H5 120.0 . . ?
C4 C5 H5 120.0 . . ?
C5 C6 C1 120.6(3) . . ?
C5 C6 H6 119.7 . . ?
C1 C6 H6 119.7 . . ?
O2 C7 O1 122.6(3) . . ?
O2 C7 C1 123.6(3) . . ?
O1 C7 C1 113.8(3) . . ?
C7 O1 H1O 104(3) . . ?
C4 O3 H3O 108(3) . . ?
N1 C8 C12 109.5(2) . . ?
N1 C8 C9 104.4(2) . . ?
C12 C8 C9 110.6(2) . . ?
N1 C8 H8 110.7 . . ?
C12 C8 H8 110.7 . . ?
C9 C8 H8 110.7 . . ?
C10 C9 C8 103.7(3) . . ?
C10 C9 H9A 111.0 . . ?
C8 C9 H9A 111.0 . . ?
C10 C9 H9B 111.0 . . ?
C8 C9 H9B 111.0 . . ?
H9A C9 H9B 109.0 . . ?
C11 C10 C9 105.0(4) . . ?
C11 C10 H10A 110.7 . . ?
C9 C10 H10A 110.7 . . ?
C11 C10 H10B 110.7 . . ?
C9 C10 H10B 110.7 . . ?
H10A C10 H10B 108.8 . . ?
C10 C11 N1 104.4(3) . . ?
C10 C11 H11A 110.9 . . ?
N1 C11 H11A 110.9 . . ?
C10 C11 H11B 110.9 . . ?
N1 C11 H11B 110.9 . . ?
H11A C11 H11B 108.9 . . ?
O4 C12 O5 126.3(3) . . ?
O4 C12 C8 117.6(3) . . ?
O5 C12 C8 116.0(3) . . ?
C11 N1 C8 108.6(3) . . ?
C11 N1 H1N 111(3) . . ?
C8 N1 H1N 111(3) . . ?
C11 N1 H2N 110(3) . . ?
C8 N1 H2N 105(3) . . ?
H1N N1 H2N 111(4) . . ?

loop_
_geom_bond_atom_site_label_1
_geom_bond_atom_site_label_2
_geom_bond_distance
_geom_bond_site_symmetry_2
_geom_bond_publ_flag
C1 C2 1.388(5) . ?
C1 C6 1.395(4) . ?
C1 C7 1.487(4) . ?
C2 C3 1.375(5) . ?
C2 H2 0.9300 . ?
C3 C4 1.393(5) . ?
C3 H3 0.9300 . ?
C4 O3 1.348(4) . ?
C4 C5 1.386(4) . ?
C5 C6 1.378(4) . ?
C5 H5 0.9300 . ?
C6 H6 0.9300 . ?
C7 O2 1.194(4) . ?
C7 O1 1.305(4) . ?
O1 H1O 0.74(5) . ?
O3 H3O 0.80(5) . ?
C8 N1 1.505(4) . ?
C8 C12 1.530(4) . ?
C8 C9 1.537(4) . ?
C8 H8 0.9800 . ?
C9 C10 1.501(6) . ?
C9 H9A 0.9700 . ?
C9 H9B 0.9700 . ?
C10 C11 1.486(6) . ?
C10 H10A 0.9700 . ?
C10 H10B 0.9700 . ?
C11 N1 1.498(4) . ?
C11 H11A 0.9700 . ?
C11 H11B 0.9700 . ?
C12 O4 1.238(4) . ?
C12 O5 1.248(4) . ?
N1 H1N 0.83(4) . ?
N1 H2N 0.83(4) . ?

loop_
_geom_hbond_atom_site_label_D
_geom_hbond_atom_site_label_H
_geom_hbond_atom_site_label_A
_geom_hbond_distance_DH
_geom_hbond_distance_HA
_geom_hbond_distance_DA
_geom_hbond_angle_DHA
_geom_hbond_site_symmetry_A
O1 H1O O5 0.74(5) 1.92(5) 2.655(4) 172(5) .
O3 H3O O4 0.80(5) 1.84(5) 2.631(4) 172(4) 1_545
N1 H1N O5 0.83(4) 2.07(4) 2.871(4) 161(4) 1_455
N1 H2N O3 0.83(4) 2.38(4) 2.892(4) 120(4) 1_465
N1 H2N O4 0.83(4) 2.12(4) 2.642(4) 121(4) .

loop_
_geom_torsion_atom_site_label_1
_geom_torsion_atom_site_label_2
_geom_torsion_atom_site_label_3
_geom_torsion_atom_site_label_4
_geom_torsion
_geom_torsion_site_symmetry_1
_geom_torsion_site_symmetry_2
_geom_torsion_site_symmetry_3
_geom_torsion_site_symmetry_4
_geom_torsion_publ_flag
C6 C1 C2 C3 -0.1(5) . . . . ?
C7 C1 C2 C3 178.3(3) . . . . ?
C1 C2 C3 C4 0.8(6) . . . . ?
C2 C3 C4 O3 -180.0(4) . . . . ?
C2 C3 C4 C5 -0.4(5) . . . . ?
O3 C4 C5 C6 178.8(3) . . . . ?
C3 C4 C5 C6 -0.8(5) . . . . ?
C4 C5 C6 C1 1.5(5) . . . . ?
C2 C1 C6 C5 -1.1(4) . . . . ?
C7 C1 C6 C5 -179.4(3) . . . . ?
C2 C1 C7 O2 12.8(6) . . . . ?
C6 C1 C7 O2 -169.0(4) . . . . ?
C2 C1 C7 O1 -166.2(3) . . . . ?
C6 C1 C7 O1 12.0(4) . . . . ?
N1 C8 C9 C10 26.0(4) . . . . ?
C12 C8 C9 C10 -91.7(3) . . . . ?
C8 C9 C10 C11 -37.5(4) . . . . ?
C9 C10 C11 N1 34.0(5) . . . . ?
N1 C8 C12 O4 -14.3(4) . . . . ?
C9 C8 C12 O4 100.2(3) . . . . ?
N1 C8 C12 O5 168.7(3) . . . . ?
C9 C8 C12 O5 -76.8(3) . . . . ?
C10 C11 N1 C8 -17.3(5) . . . . ?
C12 C8 N1 C11 112.9(3) . . . . ?
C9 C8 N1 C11 -5.6(4) . . . . ?
